data_1502347
loop_
_publ_author_name
'Liang, Huan'
'Hu, Lin'
'Corey, E. J.'

_publ_section_title
;
 Di-tert-butylisobutylsilyl, another useful protecting group.
;
_journal_issue 15
_journal_name_full 'Organic letters'
_journal_page_first 4120
_journal_page_last 4123
_journal_paper_doi 10.1021/ol201640y
_journal_volume 13
_journal_year 2011
_chemical_formula_sum 'C18 H31 Br O Si'
_chemical_formula_weight 371.43
_chemical_name_systematic
; 
 ? 
;
_space_group_IT_number 14
_symmetry_cell_setting monoclinic
_symmetry_space_group_name_Hall '-P 2ybc'
_symmetry_space_group_name_H-M 'P 1 21/c 1'
_atom_sites_solution_hydrogens geom
_atom_sites_solution_primary direct
_atom_sites_solution_secondary difmap
_audit_creation_method SHELXL-97
_cell_angle_alpha 90.00
_cell_angle_beta 100.770(2)
_cell_angle_gamma 90.00
_cell_formula_units_Z 4
_cell_length_a 7.9868(14)
_cell_length_b 16.291(3)
_cell_length_c 15.104(3)
_cell_measurement_reflns_used 11155
_cell_measurement_temperature 100(2)
_cell_measurement_theta_max 23.6
_cell_measurement_theta_min 2.50
_cell_volume 1930.6(6)
_computing_cell_refinement 'SAINT 7.46A (Bruker-AXS, 2009)'
_computing_data_collection 'APEX2 v2009.3.0 (Bruker-AXS, 2009)'
_computing_data_reduction 'SAINT 7.46A (Bruker-AXS, 2009)'
_computing_molecular_graphics 'Bruker SHELXTL'
_computing_publication_material 'Bruker SHELXTL'
_computing_structure_refinement 'SHELXL-97 (Sheldrick, 2008)'
_computing_structure_solution 'SHELXS-97 (Sheldrick, 2008)'
_diffrn_ambient_temperature 100(2)
_diffrn_measured_fraction_theta_full 0.998
_diffrn_measured_fraction_theta_max 0.998
_diffrn_measurement_device_type 'CCD area detector'
_diffrn_measurement_method 'phi and omega scans'
_diffrn_radiation_monochromator graphite
_diffrn_radiation_source 'fine-focus sealed tube'
_diffrn_radiation_type MoK\a
_diffrn_radiation_wavelength 0.71073
_diffrn_reflns_av_R_equivalents 0.0362
_diffrn_reflns_av_sigmaI/netI 0.0225
_diffrn_reflns_limit_h_max 10
_diffrn_reflns_limit_h_min -10
_diffrn_reflns_limit_k_max 21
_diffrn_reflns_limit_k_min -21
_diffrn_reflns_limit_l_max 20
_diffrn_reflns_limit_l_min -20
_diffrn_reflns_number 36096
_diffrn_reflns_theta_full 28.67
_diffrn_reflns_theta_max 28.67
_diffrn_reflns_theta_min 1.86
_exptl_absorpt_coefficient_mu 2.190
_exptl_absorpt_correction_T_max 0.7791
_exptl_absorpt_correction_T_min 0.6685
_exptl_absorpt_correction_type multi-scan
_exptl_absorpt_process_details sadabs
_exptl_crystal_colour colorless
_exptl_crystal_density_diffrn 1.278
_exptl_crystal_density_method 'not measured'
_exptl_crystal_description block
_exptl_crystal_F_000 784
_exptl_crystal_size_max 0.20
_exptl_crystal_size_mid 0.18
_exptl_crystal_size_min 0.12
_refine_diff_density_max 0.800
_refine_diff_density_min -0.649
_refine_diff_density_rms 0.052
_refine_ls_extinction_method none
_refine_ls_goodness_of_fit_ref 1.012
_refine_ls_hydrogen_treatment constr
_refine_ls_matrix_type full
_refine_ls_number_parameters 198
_refine_ls_number_reflns 4967
_refine_ls_number_restraints 0
_refine_ls_restrained_S_all 1.012
_refine_ls_R_factor_all 0.0355
_refine_ls_R_factor_gt 0.0259
_refine_ls_shift/su_max 0.001
_refine_ls_shift/su_mean 0.000
_refine_ls_structure_factor_coef Fsqd
_refine_ls_weighting_details 'calc w=1/[\s^2^(Fo^2^)+(0.0273P)^2^+0.8833P] where P=(Fo^2^+2Fc^2^)/3'
_refine_ls_weighting_scheme calc
_refine_ls_wR_factor_gt 0.0589
_refine_ls_wR_factor_ref 0.0624
_reflns_number_gt 4211
_reflns_number_total 4967
_reflns_threshold_expression >2sigma(I)
_cod_data_source_file ol201640y_si_004.cif
_cod_data_source_block C2-33
_cod_depositor_comments
;
The following automatic conversions were performed:

'_symmetry_cell_setting' value 'Monoclinic' changed to 'monoclinic'
according to /home/saulius/struct/CIF-dictionaries/cif_core.dic
dictionary named 'cif_core.dic' version 2.4.1 from 2010-06-29.

Automatic conversion script
Id: cif_fix_values 1715 2011-07-08 13:25:40Z adriana 
;
_cod_original_cell_volume 1930.7(6)
_cod_original_sg_symbol_H-M P21/c
_cod_database_code 1502347

loop_
_symmetry_equiv_pos_as_xyz
'x, y, z'
'-x, y+1/2, -z+1/2'
'-x, -y, -z'
'x, -y-1/2, z-1/2'

loop_
_atom_site_label
_atom_site_type_symbol
_atom_site_fract_x
_atom_site_fract_y
_atom_site_fract_z
_atom_site_U_iso_or_equiv
_atom_site_adp_type
_atom_site_occupancy
_atom_site_symmetry_multiplicity
_atom_site_calc_flag
_atom_site_refinement_flags
Br1 Br 0.79949(2) 0.846029(10) 0.147984(12) 0.03067(6) Uani 1 1 d .
Si1 Si 0.53111(4) 0.64537(2) 0.26203(2) 0.01271(8) Uani 1 1 d .
O1 O 0.69333(12) 0.71053(6) 0.26185(6) 0.0179(2) Uani 1 1 d .
C1 C 0.84484(17) 0.83616(9) 0.27550(11) 0.0208(3) Uani 1 1 d .
C2 C 0.94334(18) 0.89562(9) 0.32698(13) 0.0292(4) Uani 1 1 d .
H2 H 0.9874 0.9405 0.2984 0.035 Uiso 1 1 calc R
C3 C 0.97700(19) 0.88922(10) 0.41989(13) 0.0321(4) Uani 1 1 d .
H3 H 1.0448 0.9295 0.4554 0.039 Uiso 1 1 calc R
C4 C 0.9112(2) 0.82364(11) 0.46091(12) 0.0298(4) Uani 1 1 d .
H4 H 0.9334 0.8194 0.5248 0.036 Uiso 1 1 calc R
C5 C 0.81314(18) 0.76414(10) 0.40950(10) 0.0234(3) Uani 1 1 d .
H5 H 0.7687 0.7196 0.4385 0.028 Uiso 1 1 calc R
C6 C 0.77934(17) 0.76912(8) 0.31565(10) 0.0178(3) Uani 1 1 d .
C7 C 0.33437(17) 0.70862(8) 0.27122(9) 0.0175(3) Uani 1 1 d .
C8 C 0.3371(2) 0.73168(11) 0.37036(11) 0.0296(4) Uani 1 1 d .
H8A H 0.3300 0.6817 0.4056 0.044 Uiso 1 1 calc R
H8B H 0.2399 0.7673 0.3741 0.044 Uiso 1 1 calc R
H8C H 0.4434 0.7607 0.3945 0.044 Uiso 1 1 calc R
C9 C 0.3289(2) 0.78899(9) 0.21717(12) 0.0273(3) Uani 1 1 d .
H9C H 0.4314 0.8214 0.2399 0.041 Uiso 1 1 calc R
H9B H 0.2276 0.8206 0.2239 0.041 Uiso 1 1 calc R
H9A H 0.3244 0.7762 0.1534 0.041 Uiso 1 1 calc R
C10 C 0.16938(18) 0.66006(10) 0.23731(12) 0.0256(3) Uani 1 1 d .
H10B H 0.1590 0.6490 0.1727 0.038 Uiso 1 1 calc R
H10C H 0.0711 0.6923 0.2475 0.038 Uiso 1 1 calc R
H10A H 0.1731 0.6080 0.2701 0.038 Uiso 1 1 calc R
C11 C 0.52633(17) 0.59028(8) 0.15059(9) 0.0165(3) Uani 1 1 d .
C12 C 0.70840(18) 0.56374(10) 0.14284(10) 0.0227(3) Uani 1 1 d .
H12C H 0.7823 0.6122 0.1473 0.034 Uiso 1 1 calc R
H12A H 0.7060 0.5368 0.0846 0.034 Uiso 1 1 calc R
H12B H 0.7525 0.5254 0.1916 0.034 Uiso 1 1 calc R
C13 C 0.4133(2) 0.51315(10) 0.14413(11) 0.0248(3) Uani 1 1 d .
H13B H 0.4545 0.4770 0.1955 0.037 Uiso 1 1 calc R
H13A H 0.4180 0.4840 0.0879 0.037 Uiso 1 1 calc R
H13C H 0.2954 0.5293 0.1449 0.037 Uiso 1 1 calc R
C14 C 0.4602(2) 0.64651(10) 0.06958(10) 0.0243(3) Uani 1 1 d .
H14B H 0.3409 0.6607 0.0692 0.036 Uiso 1 1 calc R
H14A H 0.4690 0.6179 0.0136 0.036 Uiso 1 1 calc R
H14C H 0.5289 0.6967 0.0744 0.036 Uiso 1 1 calc R
C15 C 0.56658(16) 0.57132(8) 0.35947(9) 0.0158(3) Uani 1 1 d .
H15B H 0.5851 0.6047 0.4152 0.019 Uiso 1 1 calc R
H15A H 0.4581 0.5414 0.3575 0.019 Uiso 1 1 calc R
C16 C 0.70953(17) 0.50633(9) 0.37118(9) 0.0172(3) Uani 1 1 d .
H16 H 0.6963 0.4735 0.3143 0.021 Uiso 1 1 calc R
C17 C 0.88618(17) 0.54568(10) 0.38769(11) 0.0231(3) Uani 1 1 d .
H17C H 0.9047 0.5753 0.4451 0.035 Uiso 1 1 calc R
H17B H 0.8942 0.5841 0.3387 0.035 Uiso 1 1 calc R
H17A H 0.9730 0.5029 0.3898 0.035 Uiso 1 1 calc R
C18 C 0.69318(19) 0.44783(9) 0.44846(10) 0.0222(3) Uani 1 1 d .
H18B H 0.7836 0.4064 0.4545 0.033 Uiso 1 1 calc R
H18A H 0.5818 0.4206 0.4356 0.033 Uiso 1 1 calc R
H18C H 0.7036 0.4790 0.5047 0.033 Uiso 1 1 calc R

loop_
_atom_site_aniso_label
_atom_site_aniso_U_11
_atom_site_aniso_U_22
_atom_site_aniso_U_33
_atom_site_aniso_U_23
_atom_site_aniso_U_13
_atom_site_aniso_U_12
Br1 0.02653(9) 0.03078(9) 0.03407(10) 0.01379(7) 0.00404(6) -0.00559(6)
Si1 0.01266(16) 0.01325(17) 0.01217(17) 0.00024(13) 0.00220(13) -0.00054(13)
O1 0.0185(5) 0.0181(5) 0.0169(5) -0.0019(4) 0.0029(4) -0.0058(4)
C1 0.0136(6) 0.0175(7) 0.0307(8) 0.0000(6) 0.0029(5) 0.0018(5)
C2 0.0161(7) 0.0165(7) 0.0548(11) -0.0050(7) 0.0060(7) -0.0016(5)
C3 0.0184(7) 0.0252(8) 0.0504(11) -0.0194(8) 0.0007(7) -0.0014(6)
C4 0.0231(7) 0.0364(9) 0.0281(9) -0.0149(7) 0.0004(6) 0.0026(6)
C5 0.0215(7) 0.0246(8) 0.0241(8) -0.0044(6) 0.0037(6) -0.0026(6)
C6 0.0128(6) 0.0160(6) 0.0242(7) -0.0043(5) 0.0027(5) 0.0001(5)
C7 0.0181(6) 0.0167(7) 0.0183(7) 0.0012(5) 0.0049(5) 0.0024(5)
C8 0.0319(8) 0.0331(9) 0.0254(8) -0.0036(7) 0.0097(7) 0.0120(7)
C9 0.0259(8) 0.0207(7) 0.0366(9) 0.0078(7) 0.0095(7) 0.0070(6)
C10 0.0159(7) 0.0271(8) 0.0347(9) 0.0012(7) 0.0067(6) 0.0019(6)
C11 0.0186(6) 0.0177(7) 0.0133(6) -0.0009(5) 0.0028(5) -0.0008(5)
C12 0.0237(7) 0.0297(8) 0.0161(7) -0.0009(6) 0.0068(6) 0.0039(6)
C13 0.0292(8) 0.0219(7) 0.0227(8) -0.0067(6) 0.0032(6) -0.0056(6)
C14 0.0277(8) 0.0286(8) 0.0154(7) 0.0018(6) 0.0012(6) 0.0024(6)
C15 0.0159(6) 0.0167(6) 0.0148(7) 0.0006(5) 0.0028(5) 0.0011(5)
C16 0.0188(6) 0.0177(7) 0.0149(7) 0.0023(5) 0.0027(5) 0.0029(5)
C17 0.0167(6) 0.0268(8) 0.0257(8) 0.0063(6) 0.0041(6) 0.0031(6)
C18 0.0255(7) 0.0218(7) 0.0187(7) 0.0041(6) 0.0023(6) 0.0016(6)

loop_
_atom_type_symbol
_atom_type_description
_atom_type_scat_dispersion_real
_atom_type_scat_dispersion_imag
_atom_type_scat_source
C C 0.0033 0.0016 'International Tables Vol C Tables 4.2.6.8 and 6.1.1.4'
H H 0.0000 0.0000 'International Tables Vol C Tables 4.2.6.8 and 6.1.1.4'
O O 0.0106 0.0060 'International Tables Vol C Tables 4.2.6.8 and 6.1.1.4'
Si Si 0.0817 0.0704 'International Tables Vol C Tables 4.2.6.8 and 6.1.1.4'
Br Br -0.2901 2.4595 'International Tables Vol C Tables 4.2.6.8 and 6.1.1.4'

loop_
_geom_angle_atom_site_label_1
_geom_angle_atom_site_label_2
_geom_angle_atom_site_label_3
_geom_angle
O1 Si1 C15 113.81(6)
O1 Si1 C11 100.67(6)
C15 Si1 C11 111.38(6)
O1 Si1 C7 107.82(6)
C15 Si1 C7 107.16(6)
C11 Si1 C7 116.06(6)
C6 O1 Si1 138.69(9)
C2 C1 C6 121.36(15)
C2 C1 Br1 119.27(12)
C6 C1 Br1 119.37(11)
C3 C2 C1 119.83(15)
C3 C2 H2 120.1
C1 C2 H2 120.1
C2 C3 C4 119.57(15)
C2 C3 H3 120.2
C4 C3 H3 120.2
C3 C4 C5 120.61(16)
C3 C4 H4 119.7
C5 C4 H4 119.7
C4 C5 C6 120.62(15)
C4 C5 H5 119.7
C6 C5 H5 119.7
O1 C6 C5 123.29(13)
O1 C6 C1 118.65(13)
C5 C6 C1 117.99(13)
C9 C7 C8 107.58(12)
C9 C7 C10 108.84(12)
C8 C7 C10 107.73(12)
C9 C7 Si1 111.29(10)
C8 C7 Si1 109.91(10)
C10 C7 Si1 111.35(10)
C7 C8 H8A 109.5
C7 C8 H8B 109.5
H8A C8 H8B 109.5
C7 C8 H8C 109.5
H8A C8 H8C 109.5
H8B C8 H8C 109.5
C7 C9 H9C 109.5
C7 C9 H9B 109.5
H9C C9 H9B 109.5
C7 C9 H9A 109.5
H9C C9 H9A 109.5
H9B C9 H9A 109.5
C7 C10 H10B 109.5
C7 C10 H10C 109.5
H10B C10 H10C 109.5
C7 C10 H10A 109.5
H10B C10 H10A 109.5
H10C C10 H10A 109.5
C13 C11 C14 108.97(12)
C13 C11 C12 108.45(12)
C14 C11 C12 107.12(12)
C13 C11 Si1 110.85(10)
C14 C11 Si1 111.69(10)
C12 C11 Si1 109.65(9)
C11 C12 H12C 109.5
C11 C12 H12A 109.5
H12C C12 H12A 109.5
C11 C12 H12B 109.5
H12C C12 H12B 109.5
H12A C12 H12B 109.5
C11 C13 H13B 109.5
C11 C13 H13A 109.5
H13B C13 H13A 109.5
C11 C13 H13C 109.5
H13B C13 H13C 109.5
H13A C13 H13C 109.5
C11 C14 H14B 109.5
C11 C14 H14A 109.5
H14B C14 H14A 109.5
C11 C14 H14C 109.5
H14B C14 H14C 109.5
H14A C14 H14C 109.5
C16 C15 Si1 121.95(9)
C16 C15 H15B 106.8
Si1 C15 H15B 106.8
C16 C15 H15A 106.8
Si1 C15 H15A 106.8
H15B C15 H15A 106.7
C17 C16 C18 110.16(11)
C17 C16 C15 111.84(12)
C18 C16 C15 110.35(11)
C17 C16 H16 108.1
C18 C16 H16 108.1
C15 C16 H16 108.1
C16 C17 H17C 109.5
C16 C17 H17B 109.5
H17C C17 H17B 109.5
C16 C17 H17A 109.5
H17C C17 H17A 109.5
H17B C17 H17A 109.5
C16 C18 H18B 109.5
C16 C18 H18A 109.5
H18B C18 H18A 109.5
C16 C18 H18C 109.5
H18B C18 H18C 109.5
H18A C18 H18C 109.5

loop_
_geom_bond_atom_site_label_1
_geom_bond_atom_site_label_2
_geom_bond_distance
Br1 C1 1.8990(16)
Si1 O1 1.6753(10)
Si1 C15 1.8831(14)
Si1 C11 1.9017(14)
Si1 C7 1.9056(14)
O1 C6 1.3544(16)
C1 C2 1.390(2)
C1 C6 1.397(2)
C2 C3 1.383(3)
C2 H2 0.9500
C3 C4 1.387(3)
C3 H3 0.9500
C4 C5 1.389(2)
C4 H4 0.9500
C5 C6 1.395(2)
C5 H5 0.9500
C7 C9 1.539(2)
C7 C8 1.540(2)
C7 C10 1.540(2)
C8 H8A 0.9800
C8 H8B 0.9800
C8 H8C 0.9800
C9 H9C 0.9800
C9 H9B 0.9800
C9 H9A 0.9800
C10 H10B 0.9800
C10 H10C 0.9800
C10 H10A 0.9800
C11 C13 1.540(2)
C11 C14 1.541(2)
C11 C12 1.5423(19)
C12 H12C 0.9800
C12 H12A 0.9800
C12 H12B 0.9800
C13 H13B 0.9800
C13 H13A 0.9800
C13 H13C 0.9800
C14 H14B 0.9800
C14 H14A 0.9800
C14 H14C 0.9800
C15 C16 1.5429(18)
C15 H15B 0.9900
C15 H15A 0.9900
C16 C17 1.5271(19)
C16 C18 1.5313(19)
C16 H16 1.0000
C17 H17C 0.9800
C17 H17B 0.9800
C17 H17A 0.9800
C18 H18B 0.9800
C18 H18A 0.9800
C18 H18C 0.9800

loop_
_geom_torsion_atom_site_label_1
_geom_torsion_atom_site_label_2
_geom_torsion_atom_site_label_3
_geom_torsion_atom_site_label_4
_geom_torsion
C15 Si1 O1 C6 -59.54(15)
C11 Si1 O1 C6 -178.80(14)
C7 Si1 O1 C6 59.19(15)
C6 C1 C2 C3 -0.5(2)
Br1 C1 C2 C3 179.88(11)
C1 C2 C3 C4 -0.4(2)
C2 C3 C4 C5 0.5(2)
C3 C4 C5 C6 0.2(2)
Si1 O1 C6 C5 35.7(2)
Si1 O1 C6 C1 -147.42(12)
C4 C5 C6 O1 175.92(13)
C4 C5 C6 C1 -1.0(2)
C2 C1 C6 O1 -175.92(12)
Br1 C1 C6 O1 3.75(17)
C2 C1 C6 C5 1.1(2)
Br1 C1 C6 C5 -179.23(10)
O1 Si1 C7 C9 37.28(12)
C15 Si1 C7 C9 160.18(10)
C11 Si1 C7 C9 -74.67(12)
O1 Si1 C7 C8 -81.79(11)
C15 Si1 C7 C8 41.11(12)
C11 Si1 C7 C8 166.26(10)
O1 Si1 C7 C10 158.91(10)
C15 Si1 C7 C10 -78.19(11)
C11 Si1 C7 C10 46.96(12)
O1 Si1 C11 C13 167.21(10)
C15 Si1 C11 C13 46.21(11)
C7 Si1 C11 C13 -76.76(11)
O1 Si1 C11 C14 -71.07(11)
C15 Si1 C11 C14 167.93(10)
C7 Si1 C11 C14 44.96(12)
O1 Si1 C11 C12 47.50(11)
C15 Si1 C11 C12 -73.50(11)
C7 Si1 C11 C12 163.53(9)
O1 Si1 C15 C16 -64.46(12)
C11 Si1 C15 C16 48.51(12)
C7 Si1 C15 C16 176.43(11)
Si1 C15 C16 C17 64.53(15)
Si1 C15 C16 C18 -172.47(10)
